data_4506752
loop_
_publ_author_name
'Sanphui, Palash'
'Kumar, S. Sudalai'
'Nangia, Ashwini'

_publ_section_title
;
 Pharmaceutical Cocrystals of Niclosamide
;
_journal_issue 9
_journal_name_full 'Crystal Growth &amp; Design'
_journal_page_first 4588
_journal_paper_doi 10.1021/cg300784v
_journal_volume 12
_journal_year 2012
_chemical_formula_moiety 'C13 H8 Cl2 N2 O4, C7 H8 N4 O2, C2 H3 N'
_chemical_formula_sum 'C22 H19 Cl2 N7 O6'
_chemical_formula_weight 548.34
_chemical_name_common 'Niclosamide-theophylline-acetonitrile solvate'
_chemical_name_systematic
;2,5-dichloro-4-nitrosalicylanilide, 1,3-dimethyl-7H-purine-2,6-dione, acetonitrile solvate  
 ? 
;
_space_group_IT_number 2
_symmetry_cell_setting triclinic
_symmetry_space_group_name_Hall '-P 1'
_symmetry_space_group_name_H-M 'P -1'
_atom_sites_solution_hydrogens geom
_atom_sites_solution_primary direct
_atom_sites_solution_secondary difmap
_audit_creation_method SHELXL-97
_cell_angle_alpha 105.579(6)
_cell_angle_beta 94.104(6)
_cell_angle_gamma 96.024(6)
_cell_formula_units_Z 2
_cell_length_a 8.579(3)
_cell_length_b 10.733(4)
_cell_length_c 13.216(5)
_cell_measurement_reflns_used 6263
_cell_measurement_temperature 100(2)
_cell_measurement_theta_max 26.06
_cell_measurement_theta_min 2.17
_cell_volume 1159.4(7)
_computing_cell_refinement 'Bruker SMART'
_computing_data_collection 'Bruker SMART'
_computing_data_reduction 'Bruker SAINT'
_computing_molecular_graphics 'Bruker SHELXTL'
_computing_publication_material 'Bruker SHELXTL'
_computing_structure_refinement 'SHELXL-97 (Sheldrick, 1997)'
_computing_structure_solution 'SHELXS-97 (Sheldrick, 1990)'
_diffrn_ambient_temperature 100(2)
_diffrn_measured_fraction_theta_full 0.943
_diffrn_measured_fraction_theta_max 0.943
_diffrn_radiation_monochromator graphite
_diffrn_radiation_source 'fine-focus sealed tube'
_diffrn_radiation_type MoK\a
_diffrn_radiation_wavelength 0.71073
_diffrn_reflns_av_R_equivalents 0.0532
_diffrn_reflns_av_sigmaI/netI 0.0652
_diffrn_reflns_limit_h_max 10
_diffrn_reflns_limit_h_min -10
_diffrn_reflns_limit_k_max 13
_diffrn_reflns_limit_k_min -13
_diffrn_reflns_limit_l_max 16
_diffrn_reflns_limit_l_min -16
_diffrn_reflns_number 10521
_diffrn_reflns_theta_full 26.36
_diffrn_reflns_theta_max 26.36
_diffrn_reflns_theta_min 1.61
_exptl_absorpt_coefficient_mu 0.337
_exptl_absorpt_correction_T_max 0.9116
_exptl_absorpt_correction_T_min 0.8883
_exptl_absorpt_correction_type multi-scan
_exptl_absorpt_process_details SADABS
_exptl_crystal_colour colorless
_exptl_crystal_density_diffrn 1.571
_exptl_crystal_density_method 'not measured'
_exptl_crystal_description block
_exptl_crystal_F_000 564
_exptl_crystal_size_max 0.36
_exptl_crystal_size_mid 0.30
_exptl_crystal_size_min 0.28
_refine_diff_density_max 0.494
_refine_diff_density_min -0.732
_refine_diff_density_rms 0.169
_refine_ls_extinction_method none
_refine_ls_goodness_of_fit_ref 1.092
_refine_ls_hydrogen_treatment mixed
_refine_ls_matrix_type full
_refine_ls_number_parameters 349
_refine_ls_number_reflns 4465
_refine_ls_number_restraints 0
_refine_ls_restrained_S_all 1.092
_refine_ls_R_factor_all 0.0960
_refine_ls_R_factor_gt 0.0526
_refine_ls_shift/su_max 0.000
_refine_ls_shift/su_mean 0.000
_refine_ls_structure_factor_coef Fsqd
_refine_ls_weighting_details 'calc w=1/[\s^2^(Fo^2^)+(0.1061P)^2^+0.0000P] where P=(Fo^2^+2Fc^2^)/3'
_refine_ls_weighting_scheme calc
_refine_ls_wR_factor_gt 0.1394
_refine_ls_wR_factor_ref 0.1728
_reflns_number_gt 3313
_reflns_number_total 4465
_reflns_threshold_expression >2sigma(I)
_cod_data_source_file cg300784v_si_006.cif
_cod_data_source_block NCl-THPHs
_cod_depositor_comments
;
The following automatic conversions were performed:

'_symmetry_cell_setting' value 'Triclinic' changed to 'triclinic'
according to /home/saulius/struct/CIF-dictionaries/cif_core.dic
dictionary named 'cif_core.dic' version 2.4.2 from 2011-04-26.

Automatic conversion script
Id: cif_fix_values 1891 2012-01-12 08:04:46Z andrius 
;
_cod_original_sg_symbol_H-M P-1
_cod_database_code 4506752

loop_
_symmetry_equiv_pos_as_xyz
'x, y, z'
'-x, -y, -z'

loop_
_atom_site_label
_atom_site_type_symbol
_atom_site_fract_x
_atom_site_fract_y
_atom_site_fract_z
_atom_site_U_iso_or_equiv
_atom_site_adp_type
_atom_site_occupancy
_atom_site_symmetry_multiplicity
_atom_site_calc_flag
_atom_site_refinement_flags
Cl2 Cl 0.24279(8) -0.26818(7) -0.01791(5) 0.0428(2) Uani 1 1 d .
Cl1 Cl 0.64307(7) 0.29366(7) 0.59328(5) 0.0408(2) Uani 1 1 d .
O4 O 0.6324(2) 0.11630(17) 0.33180(13) 0.0354(5) Uani 1 1 d .
N1 N 0.4013(2) 0.0998(2) 0.45210(16) 0.0282(5) Uani 1 1 d .
O3 O 0.1709(2) -0.0124(2) 0.36504(14) 0.0458(6) Uani 1 1 d .
C13 C 0.5425(3) 0.0248(2) 0.25067(19) 0.0278(6) Uani 1 1 d .
O1 O 0.1130(2) 0.2734(2) 0.88572(16) 0.0521(6) Uani 1 1 d .
C3 C 0.4233(3) 0.3000(2) 0.72723(19) 0.0315(6) Uani 1 1 d .
H3 H 0.4958 0.3642 0.7771 0.038 Uiso 1 1 calc R
C1 C 0.3547(3) 0.1502(2) 0.55155(19) 0.0286(6) Uani 1 1 d .
C8 C 0.3910(3) -0.0200(2) 0.26594(19) 0.0291(6) Uani 1 1 d .
C7 C 0.3104(3) 0.0215(2) 0.36407(19) 0.0302(6) Uani 1 1 d .
N2 N 0.2380(3) 0.3145(2) 0.86008(18) 0.0396(6) Uani 1 1 d .
C5 C 0.1709(3) 0.1660(3) 0.6827(2) 0.0360(6) Uani 1 1 d .
H5 H 0.0717 0.1393 0.7031 0.043 Uiso 1 1 calc R
O2 O 0.3328(3) 0.4009(2) 0.91995(16) 0.0567(7) Uani 1 1 d .
C11 C 0.5101(3) -0.1125(2) 0.0722(2) 0.0309(6) Uani 1 1 d .
H11 H 0.5507 -0.1446 0.0065 0.037 Uiso 1 1 calc R
C2 C 0.4600(3) 0.2448(2) 0.6267(2) 0.0297(6) Uani 1 1 d .
C12 C 0.6004(3) -0.0214(2) 0.1546(2) 0.0314(6) Uani 1 1 d .
H12 H 0.7044 0.0103 0.1453 0.038 Uiso 1 1 calc R
C4 C 0.2772(3) 0.2589(3) 0.75302(19) 0.0315(6) Uani 1 1 d .
C6 C 0.2090(3) 0.1119(3) 0.5827(2) 0.0333(6) Uani 1 1 d .
H6 H 0.1354 0.0476 0.5338 0.040 Uiso 1 1 calc R
C9 C 0.2992(3) -0.1121(2) 0.18178(19) 0.0310(6) Uani 1 1 d .
H9 H 0.1949 -0.1442 0.1902 0.037 Uiso 1 1 calc R
C20 C 0.8564(4) 0.4942(3) 0.8653(2) 0.0514(8) Uani 1 1 d .
H20A H 0.8917 0.5511 0.9364 0.077 Uiso 1 1 calc R
H20B H 0.8408 0.4032 0.8675 0.077 Uiso 1 1 calc R
H20C H 0.7568 0.5178 0.8395 0.077 Uiso 1 1 calc R
C10 C 0.3590(3) -0.1561(2) 0.08754(19) 0.0303(6) Uani 1 1 d .
C21 C 0.9738(4) 0.5094(3) 0.7953(2) 0.0386(7) Uani 1 1 d .
N7 N 1.0678(4) 0.5220(3) 0.7413(2) 0.0589(8) Uani 1 1 d .
O6 O 0.2762(2) 0.43857(17) 0.51396(13) 0.0332(4) Uani 1 1 d .
N3 N 0.1488(2) 0.2034(2) 0.21571(16) 0.0306(5) Uani 1 1 d .
O5 O -0.0878(2) 0.15661(18) 0.26840(15) 0.0396(5) Uani 1 1 d .
N5 N 0.4966(2) 0.4003(2) 0.33774(17) 0.0299(5) Uani 1 1 d .
N6 N 0.4115(2) 0.2710(2) 0.17686(16) 0.0318(5) Uani 1 1 d .
C17 C 0.3435(3) 0.3495(2) 0.34140(19) 0.0259(5) Uani 1 1 d .
C16 C 0.2446(3) 0.3694(2) 0.42347(18) 0.0262(5) Uani 1 1 d .
N4 N 0.0957(2) 0.29628(19) 0.39091(15) 0.0281(5) Uani 1 1 d .
C14 C 0.0455(3) 0.2155(2) 0.29019(19) 0.0297(6) Uani 1 1 d .
C18 C 0.2981(3) 0.2715(2) 0.24189(19) 0.0269(5) Uani 1 1 d .
C15 C -0.0218(3) 0.3091(3) 0.4666(2) 0.0365(7) Uani 1 1 d .
H15A H -0.1081 0.3511 0.4432 0.055 Uiso 1 1 calc R
H15B H 0.0272 0.3622 0.5362 0.055 Uiso 1 1 calc R
H15C H -0.0633 0.2224 0.4713 0.055 Uiso 1 1 calc R
C19 C 0.5303(3) 0.3503(2) 0.2391(2) 0.0327(6) Uani 1 1 d .
H19 H 0.6298 0.3697 0.2157 0.039 Uiso 1 1 calc R
C22 C 0.0997(3) 0.1193(3) 0.1086(2) 0.0397(7) Uani 1 1 d .
H22A H 0.0379 0.0387 0.1122 0.060 Uiso 1 1 calc R
H22B H 0.1932 0.0980 0.0722 0.060 Uiso 1 1 calc R
H22C H 0.0353 0.1648 0.0697 0.060 Uiso 1 1 calc R
H5A H 0.565(4) 0.455(3) 0.388(3) 0.060(10) Uiso 1 1 d .
H2 H 0.738(4) 0.135(3) 0.313(3) 0.056(10) Uiso 1 1 d .
H1 H 0.513(4) 0.125(3) 0.436(3) 0.064(11) Uiso 1 1 d .

loop_
_atom_site_aniso_label
_atom_site_aniso_U_11
_atom_site_aniso_U_22
_atom_site_aniso_U_33
_atom_site_aniso_U_23
_atom_site_aniso_U_13
_atom_site_aniso_U_12
Cl2 0.0333(4) 0.0539(4) 0.0286(4) -0.0033(3) 0.0013(3) -0.0109(3)
Cl1 0.0299(4) 0.0447(4) 0.0376(4) -0.0016(3) 0.0092(3) -0.0104(3)
O4 0.0265(10) 0.0372(10) 0.0323(10) -0.0028(8) 0.0038(8) -0.0084(7)
N1 0.0235(10) 0.0318(11) 0.0272(10) 0.0056(9) 0.0055(8) -0.0011(8)
O3 0.0238(10) 0.0653(13) 0.0350(10) -0.0046(9) 0.0062(8) -0.0068(9)
C13 0.0241(12) 0.0273(12) 0.0282(12) 0.0035(10) -0.0004(10) -0.0001(9)
O1 0.0416(12) 0.0706(15) 0.0377(11) 0.0048(10) 0.0165(9) -0.0032(10)
C3 0.0302(13) 0.0305(13) 0.0319(13) 0.0063(11) 0.0023(10) 0.0020(10)
C1 0.0246(12) 0.0305(12) 0.0296(13) 0.0073(10) 0.0022(10) 0.0025(9)
C8 0.0274(13) 0.0283(12) 0.0303(13) 0.0076(10) 0.0003(10) 0.0012(10)
C7 0.0267(13) 0.0303(12) 0.0308(13) 0.0060(10) 0.0013(10) -0.0007(10)
N2 0.0337(13) 0.0466(13) 0.0368(13) 0.0069(11) 0.0106(10) 0.0055(10)
C5 0.0275(13) 0.0440(15) 0.0353(14) 0.0095(12) 0.0074(11) 0.0001(11)
O2 0.0504(13) 0.0623(14) 0.0395(11) -0.0119(10) 0.0091(10) -0.0068(10)
C11 0.0307(13) 0.0343(13) 0.0266(12) 0.0071(10) 0.0030(10) 0.0030(10)
C2 0.0225(12) 0.0298(12) 0.0346(13) 0.0059(10) 0.0054(10) 0.0001(9)
C12 0.0257(13) 0.0345(13) 0.0330(13) 0.0093(11) 0.0057(10) -0.0019(10)
C4 0.0278(13) 0.0357(13) 0.0296(13) 0.0049(11) 0.0065(10) 0.0065(10)
C6 0.0257(13) 0.0384(14) 0.0327(13) 0.0070(11) 0.0036(10) -0.0024(10)
C9 0.0232(12) 0.0345(13) 0.0328(13) 0.0074(11) 0.0010(10) -0.0011(10)
C20 0.0458(18) 0.0596(19) 0.0493(18) 0.0169(15) 0.0089(15) 0.0025(14)
C10 0.0280(13) 0.0329(13) 0.0262(12) 0.0050(10) -0.0004(10) -0.0018(10)
C21 0.0399(15) 0.0402(15) 0.0306(13) 0.0027(12) 0.0019(13) 0.0023(12)
N7 0.0566(18) 0.0619(18) 0.0570(17) 0.0138(14) 0.0139(15) 0.0047(14)
O6 0.0267(9) 0.0370(9) 0.0278(9) -0.0005(8) 0.0018(7) -0.0065(7)
N3 0.0223(10) 0.0346(11) 0.0273(10) -0.0006(9) 0.0003(8) -0.0045(8)
O5 0.0230(9) 0.0468(11) 0.0374(10) -0.0016(8) 0.0012(8) -0.0111(8)
N5 0.0207(10) 0.0336(11) 0.0297(11) 0.0023(9) 0.0021(8) -0.0043(8)
N6 0.0261(11) 0.0350(11) 0.0299(11) 0.0030(9) 0.0042(9) -0.0006(8)
C17 0.0200(11) 0.0253(11) 0.0300(12) 0.0058(10) 0.0014(9) -0.0017(9)
C16 0.0236(12) 0.0255(11) 0.0271(12) 0.0056(10) 0.0003(9) -0.0016(9)
N4 0.0188(10) 0.0330(11) 0.0272(10) 0.0022(9) 0.0033(8) -0.0051(8)
C14 0.0255(13) 0.0307(12) 0.0275(12) 0.0018(10) 0.0003(10) -0.0020(10)
C18 0.0211(11) 0.0279(12) 0.0284(12) 0.0029(10) 0.0025(9) 0.0004(9)
C15 0.0256(13) 0.0444(15) 0.0325(13) 0.0012(11) 0.0044(11) -0.0024(11)
C19 0.0233(12) 0.0353(13) 0.0362(13) 0.0053(11) 0.0072(10) -0.0020(10)
C22 0.0312(14) 0.0457(16) 0.0300(13) -0.0049(12) -0.0030(11) -0.0051(11)

loop_
_atom_type_symbol
_atom_type_description
_atom_type_scat_dispersion_real
_atom_type_scat_dispersion_imag
_atom_type_scat_source
C C 0.0033 0.0016 'International Tables Vol C Tables 4.2.6.8 and 6.1.1.4'
H H 0.0000 0.0000 'International Tables Vol C Tables 4.2.6.8 and 6.1.1.4'
N N 0.0061 0.0033 'International Tables Vol C Tables 4.2.6.8 and 6.1.1.4'
O O 0.0106 0.0060 'International Tables Vol C Tables 4.2.6.8 and 6.1.1.4'
Cl Cl 0.1484 0.1585 'International Tables Vol C Tables 4.2.6.8 and 6.1.1.4'

loop_
_geom_angle_atom_site_label_1
_geom_angle_atom_site_label_2
_geom_angle_atom_site_label_3
_geom_angle
C13 O4 H2 110.6(18)
C7 N1 C1 127.6(2)
C7 N1 H1 111.9(18)
C1 N1 H1 120.4(19)
O4 C13 C12 120.8(2)
O4 C13 C8 118.8(2)
C12 C13 C8 120.4(2)
C2 C3 C4 117.5(2)
C2 C3 H3 121.2
C4 C3 H3 121.2
N1 C1 C6 124.1(2)
N1 C1 C2 118.4(2)
C6 C1 C2 117.5(2)
C13 C8 C9 118.3(2)
C13 C8 C7 126.9(2)
C9 C8 C7 114.8(2)
O3 C7 N1 121.8(2)
O3 C7 C8 121.4(2)
N1 C7 C8 116.7(2)
O1 N2 O2 123.3(2)
O1 N2 C4 118.8(2)
O2 N2 C4 118.0(2)
C4 C5 C6 119.4(3)
C4 C5 H5 120.3
C6 C5 H5 120.3
C12 C11 C10 118.2(2)
C12 C11 H11 120.9
C10 C11 H11 120.9
C3 C2 C1 122.3(2)
C3 C2 Cl1 118.29(18)
C1 C2 Cl1 119.4(2)
C11 C12 C13 121.2(2)
C11 C12 H12 119.4
C13 C12 H12 119.4
C5 C4 C3 122.4(2)
C5 C4 N2 119.4(2)
C3 C4 N2 118.2(2)
C5 C6 C1 120.9(2)
C5 C6 H6 119.5
C1 C6 H6 119.5
C10 C9 C8 120.3(2)
C10 C9 H9 119.9
C8 C9 H9 119.9
C21 C20 H20A 109.5
C21 C20 H20B 109.5
H20A C20 H20B 109.5
C21 C20 H20C 109.5
H20A C20 H20C 109.5
H20B C20 H20C 109.5
C9 C10 C11 121.7(2)
C9 C10 Cl2 120.1(2)
C11 C10 Cl2 118.21(19)
N7 C21 C20 179.0(3)
C14 N3 C18 119.5(2)
C14 N3 C22 119.7(2)
C18 N3 C22 120.8(2)
C19 N5 C17 106.29(19)
C19 N5 H5A 124(2)
C17 N5 H5A 130(2)
C19 N6 C18 102.8(2)
C18 C17 N5 104.3(2)
C18 C17 C16 124.0(2)
N5 C17 C16 131.7(2)
O6 C16 N4 120.5(2)
O6 C16 C17 127.7(2)
N4 C16 C17 111.85(19)
C14 N4 C16 125.7(2)
C14 N4 C15 115.86(19)
C16 N4 C15 118.35(19)
O5 C14 N3 120.5(2)
O5 C14 N4 121.3(2)
N3 C14 N4 118.3(2)
N6 C18 C17 113.0(2)
N6 C18 N3 126.3(2)
C17 C18 N3 120.7(2)
N4 C15 H15A 109.5
N4 C15 H15B 109.5
H15A C15 H15B 109.5
N4 C15 H15C 109.5
H15A C15 H15C 109.5
H15B C15 H15C 109.5
N6 C19 N5 113.6(2)
N6 C19 H19 123.2
N5 C19 H19 123.2
N3 C22 H22A 109.5
N3 C22 H22B 109.5
H22A C22 H22B 109.5
N3 C22 H22C 109.5
H22A C22 H22C 109.5
H22B C22 H22C 109.5

loop_
_geom_bond_atom_site_label_1
_geom_bond_atom_site_label_2
_geom_bond_distance
Cl2 C10 1.741(2)
Cl1 C2 1.729(3)
O4 C13 1.366(3)
O4 H2 0.97(4)
N1 C7 1.369(3)
N1 C1 1.385(3)
N1 H1 1.02(4)
O3 C7 1.216(3)
C13 C12 1.381(4)
C13 C8 1.386(4)
O1 N2 1.222(3)
C3 C2 1.375(4)
C3 C4 1.382(4)
C3 H3 0.9500
C1 C6 1.399(4)
C1 C2 1.404(3)
C8 C9 1.398(3)
C8 C7 1.497(4)
N2 O2 1.226(3)
N2 C4 1.459(3)
C5 C4 1.371(3)
C5 C6 1.372(4)
C5 H5 0.9500
C11 C12 1.375(3)
C11 C10 1.379(4)
C11 H11 0.9500
C12 H12 0.9500
C6 H6 0.9500
C9 C10 1.365(4)
C9 H9 0.9500
C20 C21 1.442(5)
C20 H20A 0.9800
C20 H20B 0.9800
C20 H20C 0.9800
C21 N7 1.135(4)
O6 C16 1.221(3)
N3 C14 1.360(3)
N3 C18 1.378(3)
N3 C22 1.464(3)
O5 C14 1.223(3)
N5 C19 1.334(3)
N5 C17 1.377(3)
N5 H5A 0.89(3)
N6 C19 1.328(3)
N6 C18 1.343(4)
C17 C18 1.360(3)
C17 C16 1.410(4)
C16 N4 1.400(3)
N4 C14 1.389(3)
N4 C15 1.462(3)
C15 H15A 0.9800
C15 H15B 0.9800
C15 H15C 0.9800
C19 H19 0.9500
C22 H22A 0.9800
C22 H22B 0.9800
C22 H22C 0.9800
